data_7046738
loop_
_publ_author_name
'Liu, Shu'
'Wang, Bing-Wu'
'Wang, Zhe-Ming'
'Gao, Song'

_publ_section_title
;
 Magnetic layered perovskites of
 [CH<sub>3</sub>C(NH<sub>2</sub>)<sub>2</sub>]<sub>2</sub>[M(HCOO)<sub>4</sub>]
 (M = Co<sup>2+</sup> and Ni<sup>2+</sup>): synthesis, structures and
 properties.
;
_journal_issue 34
_journal_name_full 'Dalton transactions (Cambridge, England : 2003)'
_journal_page_first 11925
_journal_page_last 11933
_journal_paper_doi 10.1039/c8dt01729h
_journal_volume 47
_journal_year 2018
_chemical_formula_sum 'C8 H18 Co N4 O8'
_chemical_formula_weight 357.19
_space_group_IT_number 56
_space_group_name_Hall '-P 2ab 2ac'
_space_group_name_H-M_alt 'P c c n'
_symmetry_cell_setting orthorhombic
_symmetry_space_group_name_Hall '-P 2ab 2ac'
_symmetry_space_group_name_H-M 'P c c n'
_atom_sites_solution_hydrogens geom
_atom_sites_solution_primary direct
_atom_sites_solution_secondary difmap
_audit_creation_method SHELXL-97
_audit_update_record
;
2018-05-01 deposited with the CCDC.
2018-06-15 downloaded from the CCDC.
;
_cell_angle_alpha 90.00
_cell_angle_beta 90.00
_cell_angle_gamma 90.00
_cell_formula_units_Z 4
_cell_length_a 7.9282(2)
_cell_length_b 22.1074(8)
_cell_length_c 8.6031(3)
_cell_measurement_reflns_used 5105
_cell_measurement_temperature 400.0
_cell_measurement_theta_max 76.3940
_cell_measurement_theta_min 7.8480
_cell_volume 1507.88(8)
_computing_cell_refinement 'CrysAlisPro (Rigaku Oxford Diffraction, 2017)'
_computing_data_collection 'CrysAlisPro (Rigaku Oxford Diffraction, 2017)'
_computing_data_reduction 'CrysAlisPro (Rigaku Oxford Diffraction, 2017)'
_computing_molecular_graphics 'Bruker SHELXTL V5.1 (Sheldrick, 1998)'
_computing_publication_material 'SHELXL-97 (Sheldrick, 1997)'
_computing_structure_refinement 'SHELXL-97 (Sheldrick, 1997)'
_computing_structure_solution 'SHELXS-97 (Sheldrick, 1990)'
_diffrn_ambient_temperature 400.0
_diffrn_detector_area_resol_mean 10.3914
_diffrn_measured_fraction_theta_full 0.986
_diffrn_measured_fraction_theta_max 0.986
_diffrn_measurement_device_type 'SuperNova, Dual, Cu at zero, AtlasCCD'
_diffrn_measurement_method '\w scans'
_diffrn_radiation_monochromator mirror
_diffrn_radiation_source 'SuperNova (Cu) X-ray Source'
_diffrn_radiation_type CuK\a
_diffrn_radiation_wavelength 1.54184
_diffrn_reflns_av_R_equivalents 0.0457
_diffrn_reflns_av_sigmaI/netI 0.0160
_diffrn_reflns_limit_h_max 9
_diffrn_reflns_limit_h_min -9
_diffrn_reflns_limit_k_max 26
_diffrn_reflns_limit_k_min -24
_diffrn_reflns_limit_l_max 10
_diffrn_reflns_limit_l_min -10
_diffrn_reflns_number 21273
_diffrn_reflns_theta_full 76.89
_diffrn_reflns_theta_max 76.89
_diffrn_reflns_theta_min 4.00
_diffrn_standards_decay_% 0
_exptl_absorpt_coefficient_mu 9.352
_exptl_absorpt_correction_T_max 0.566
_exptl_absorpt_correction_T_min 0.324
_exptl_absorpt_correction_type gaussian
_exptl_absorpt_process_details
;
CrysAlisPro 1.171.39.35c (Rigaku Oxford Diffraction, 2017)
Numerical absorption correction based on gaussian integration over
a multifaceted crystal model
;
_exptl_crystal_colour purple-red
_exptl_crystal_density_diffrn 1.573
_exptl_crystal_density_method 'not measured'
_exptl_crystal_description block
_exptl_crystal_F_000 740
_exptl_crystal_size_max 0.174
_exptl_crystal_size_mid 0.156
_exptl_crystal_size_min 0.093
_refine_diff_density_max 0.196
_refine_diff_density_min -0.228
_refine_diff_density_rms 0.042
_refine_ls_extinction_coef 0.00039(10)
_refine_ls_extinction_expression Fc^*^=kFc[1+0.001xFc^2^\l^3^/sin(2\q)]^-1/4^
_refine_ls_extinction_method SHELXL
_refine_ls_goodness_of_fit_ref 1.002
_refine_ls_hydrogen_treatment constr.
_refine_ls_matrix_type full
_refine_ls_number_parameters 99
_refine_ls_number_reflns 1566
_refine_ls_number_restraints 0
_refine_ls_restrained_S_all 1.002
_refine_ls_R_factor_all 0.0392
_refine_ls_R_factor_gt 0.0285
_refine_ls_shift/su_max 0.000
_refine_ls_shift/su_mean 0.000
_refine_ls_structure_factor_coef Fsqd
_refine_ls_weighting_details 'calc w=1/[\s^2^(Fo^2^)+(0.0377P)^2^+0.8166P] where P=(Fo^2^+2Fc^2^)/3'
_refine_ls_weighting_scheme calc
_refine_ls_wR_factor_gt 0.0724
_refine_ls_wR_factor_ref 0.0795
_reflns_number_gt 1235
_reflns_number_total 1566
_reflns_threshold_expression >2sigma(I)
_cod_data_source_file c8dt01729h2.cif
_cod_data_source_block 1Co-400K
_cod_depositor_comments
;
The following automatic conversions were performed:

'_symmetry_cell_setting' value 'Orthorhombic' changed to
'orthorhombic' according to
/home/data/users/saulius/crontab/automatic-downloads/rss-feeds/RSC/lib/dictionaries/cif_core.dic
dictionary named 'cif_core.dic' version 2.4.2 from 2011-04-26.

Automatic conversion script
Id: cif_fix_values 4973 2017-02-22 13:04:09Z antanas 

 Adding full bibliography for 7046733--7046752.cif.
;
_cod_original_sg_symbol_H-M 'P ccn'
_cod_database_code 7046738

loop_
_symmetry_equiv_pos_as_xyz
'x, y, z'
'-x+1/2, -y+1/2, z'
'-x, y+1/2, -z+1/2'
'x+1/2, -y, -z+1/2'
'-x, -y, -z'
'x-1/2, y-1/2, -z'
'x, -y-1/2, z-1/2'
'-x-1/2, y, z-1/2'

loop_
_atom_site_label
_atom_site_type_symbol
_atom_site_fract_x
_atom_site_fract_y
_atom_site_fract_z
_atom_site_U_iso_or_equiv
_atom_site_adp_type
_atom_site_occupancy
_atom_site_symmetry_multiplicity
_atom_site_calc_flag
_atom_site_refinement_flags
Co1 Co 0.0000 0.0000 0.0000 0.02729(14) Uani 1 2 d S
O1 O 0.07196(17) -0.02489(6) 0.22690(15) 0.0374(3) Uani 1 1 d .
O2 O 0.25156(18) -0.01691(7) 0.42267(16) 0.0423(3) Uani 1 1 d .
O3 O 0.0474(2) 0.09021(7) 0.06546(18) 0.0490(4) Uani 1 1 d .
O4 O 0.0788(4) 0.18743(8) 0.0269(2) 0.0865(7) Uani 1 1 d .
C1 C 0.1987(3) -0.00325(9) 0.2903(2) 0.0349(4) Uani 1 1 d .
H1 H 0.2595 0.0255 0.2348 0.042 Uiso 1 1 calc R
C2 C 0.0835(4) 0.13420(11) -0.0134(3) 0.0565(6) Uani 1 1 d .
H2 H 0.1183 0.1266 -0.1147 0.068 Uiso 1 1 calc R
C3 C -0.0474(3) 0.15872(11) 0.4386(3) 0.0504(5) Uani 1 1 d .
C4 C -0.0911(5) 0.17066(13) 0.6034(3) 0.0861(11) Uani 1 1 d .
H4A H -0.1945 0.1932 0.6082 0.129 Uiso 1 1 calc R
H4B H -0.0024 0.1936 0.6513 0.129 Uiso 1 1 calc R
H4C H -0.1048 0.1330 0.6573 0.129 Uiso 1 1 calc R
N1 N -0.0774(3) 0.10576(9) 0.3816(2) 0.0575(5) Uani 1 1 d .
H1A H -0.0538 0.0982 0.2860 0.069 Uiso 1 1 calc R
H1B H -0.1210 0.0781 0.4392 0.069 Uiso 1 1 calc R
N2 N 0.0185(3) 0.20197(10) 0.3556(3) 0.0662(7) Uani 1 1 d .
H2A H 0.0434 0.1957 0.2596 0.079 Uiso 1 1 calc R
H2B H 0.0370 0.2368 0.3967 0.079 Uiso 1 1 calc R

loop_
_atom_site_aniso_label
_atom_site_aniso_U_11
_atom_site_aniso_U_22
_atom_site_aniso_U_33
_atom_site_aniso_U_23
_atom_site_aniso_U_13
_atom_site_aniso_U_12
Co1 0.0296(2) 0.0310(2) 0.0212(2) -0.00030(16) 0.00039(15) 0.00037(17)
O1 0.0354(7) 0.0491(8) 0.0277(6) 0.0038(6) -0.0068(6) -0.0041(6)
O2 0.0363(7) 0.0610(9) 0.0296(6) 0.0064(6) -0.0070(6) -0.0064(7)
O3 0.0742(10) 0.0342(8) 0.0387(8) -0.0010(6) 0.0019(8) -0.0050(7)
O4 0.157(2) 0.0345(10) 0.0679(12) 0.0017(8) 0.0258(14) -0.0028(12)
C1 0.0342(9) 0.0405(11) 0.0299(9) 0.0031(8) -0.0021(8) -0.0009(7)
C2 0.0854(19) 0.0411(14) 0.0429(12) 0.0020(9) 0.0071(12) -0.0003(13)
C3 0.0646(14) 0.0430(13) 0.0434(12) -0.0012(10) -0.0016(11) 0.0005(11)
C4 0.149(3) 0.0610(18) 0.0480(15) -0.0089(12) 0.0185(18) -0.013(2)
N1 0.0818(15) 0.0452(11) 0.0455(11) -0.0051(8) 0.0095(11) -0.0115(10)
N2 0.106(2) 0.0413(11) 0.0508(12) -0.0016(9) 0.0076(12) -0.0112(11)

loop_
_atom_type_symbol
_atom_type_description
_atom_type_scat_dispersion_real
_atom_type_scat_dispersion_imag
_atom_type_scat_source
C C 0.0181 0.0091 'International Tables Vol C Tables 4.2.6.8 and 6.1.1.4'
H H 0.0000 0.0000 'International Tables Vol C Tables 4.2.6.8 and 6.1.1.4'
N N 0.0311 0.0180 'International Tables Vol C Tables 4.2.6.8 and 6.1.1.4'
O O 0.0492 0.0322 'International Tables Vol C Tables 4.2.6.8 and 6.1.1.4'
Co Co -2.3653 3.6143 'International Tables Vol C Tables 4.2.6.8 and 6.1.1.4'

loop_
_geom_angle_atom_site_label_1
_geom_angle_atom_site_label_2
_geom_angle_atom_site_label_3
_geom_angle
_geom_angle_site_symmetry_1
_geom_angle_site_symmetry_3
O3 Co1 O3 180.00(9) . 5
O3 Co1 O1 92.79(6) . 5
O3 Co1 O1 87.21(6) 5 5
O3 Co1 O1 87.21(6) . .
O3 Co1 O1 92.79(6) 5 .
O1 Co1 O1 180.00(8) 5 .
O3 Co1 O2 85.09(6) . 4_455
O3 Co1 O2 94.91(6) 5 4_455
O1 Co1 O2 89.60(5) 5 4_455
O1 Co1 O2 90.40(5) . 4_455
O3 Co1 O2 94.91(6) . 8_655
O3 Co1 O2 85.09(6) 5 8_655
O1 Co1 O2 90.40(5) 5 8_655
O1 Co1 O2 89.60(5) . 8_655
O2 Co1 O2 180.00(8) 4_455 8_655
C1 O1 Co1 121.76(13) . .
C1 O2 Co1 123.81(13) . 4
C2 O3 Co1 130.41(16) . .
O1 C1 O2 125.39(19) . .
O1 C1 H1 117.3 . .
O2 C1 H1 117.3 . .
O3 C2 O4 126.9(2) . .
O3 C2 H2 116.5 . .
O4 C2 H2 116.5 . .
N1 C3 N2 122.1(2) . .
N1 C3 C4 118.8(2) . .
N2 C3 C4 119.1(2) . .
C3 C4 H4A 109.5 . .
C3 C4 H4B 109.5 . .
H4A C4 H4B 109.5 . .
C3 C4 H4C 109.5 . .
H4A C4 H4C 109.5 . .
H4B C4 H4C 109.5 . .
C3 N1 H1A 120.0 . .
C3 N1 H1B 120.0 . .
H1A N1 H1B 120.0 . .
C3 N2 H2A 120.0 . .
C3 N2 H2B 120.0 . .
H2A N2 H2B 120.0 . .

loop_
_geom_bond_atom_site_label_1
_geom_bond_atom_site_label_2
_geom_bond_distance
_geom_bond_site_symmetry_2
Co1 O3 2.1060(15) .
Co1 O3 2.1060(15) 5
Co1 O1 2.1068(12) 5
Co1 O1 2.1069(12) .
Co1 O2 2.1124(14) 4_455
Co1 O2 2.1124(14) 8_655
O1 C1 1.239(2) .
O2 C1 1.251(2) .
O2 Co1 2.1124(14) 4
O3 C2 1.220(3) .
O4 C2 1.227(3) .
C1 H1 0.9300 .
C2 H2 0.9300 .
C3 N1 1.292(3) .
C3 N2 1.303(3) .
C3 C4 1.483(4) .
C4 H4A 0.9600 .
C4 H4B 0.9600 .
C4 H4C 0.9600 .
N1 H1A 0.8600 .
N1 H1B 0.8600 .
N2 H2A 0.8600 .
N2 H2B 0.8600 .

loop_
_geom_hbond_atom_site_label_D
_geom_hbond_atom_site_label_H
_geom_hbond_atom_site_label_A
_geom_hbond_distance_DH
_geom_hbond_distance_HA
_geom_hbond_distance_DA
_geom_hbond_angle_DHA
_geom_hbond_site_symmetry_A
C1 H1 O1 0.93 2.50 3.028(2) 116.3 4
C4 H4C O1 0.96 2.60 3.541(3) 166.2 5_556
N1 H1A O3 0.86 2.07 2.914(3) 168.1 .
N1 H1B O2 0.86 2.08 2.933(2) 173.5 5_556
N2 H2A O4 0.86 2.03 2.886(3) 173.2 .
N2 H2B O4 0.86 2.04 2.895(3) 171.0 7_566
